data_3500126
loop_
_publ_author_name
'Jos\'e Manuel M\'endez-Arriaga'
'Miguel Quir\'os'

_publ_section_title
;
 5-methyl-7-hydroxy-1,2,4-triazolo-[1,5-a]-pyrimidine mononydrate
;
_journal_name_full 'Personal communication to COD'
_journal_year 2022
_chemical_formula_moiety 'C6 H6 N4 O, H2 O'
_chemical_formula_sum 'C6 H8 N4 O2'
_chemical_formula_weight 168.16
_chemical_name_systematic '5-methyl-7-hydroxy-1,2,4-triazolo-[1,5-a]-pyrimidine mononydrate'
_space_group_crystal_system monoclinic
_space_group_IT_number 14
_space_group_name_Hall '-P 2ybc'
_space_group_name_H-M_alt 'P 1 21/c 1'
_atom_sites_solution_hydrogens difmap
_atom_sites_solution_primary direct
_atom_sites_solution_secondary difmap
_audit_creation_method SHELXL-2019/2
_cell_angle_alpha 90
_cell_angle_beta 92.975(12)
_cell_angle_gamma 90
_cell_formula_units_Z 4
_cell_length_a 7.665(7)
_cell_length_b 14.324(13)
_cell_length_c 6.949(6)
_cell_measurement_reflns_used 1198
_cell_measurement_temperature 100(2)
_cell_measurement_theta_max 20.25
_cell_measurement_theta_min 2.66
_cell_volume 761.9(12)
_computing_cell_refinement 'Bruker SAINT'
_computing_data_collection 'Bruker APEX2'
_computing_data_reduction 'Bruker SAINT'
_computing_structure_refinement 'SHELXL-2019/2 (Sheldrick, 2019)'
_computing_structure_solution 'ShelXS (Sheldrick, 2008)'
_diffrn_ambient_temperature 100(2)
_diffrn_measured_fraction_theta_full 0.983
_diffrn_measured_fraction_theta_max 0.911
_diffrn_measurement_device_type 'Bruker APEX-II CCD'
_diffrn_measurement_method '\f and \w scans'
_diffrn_radiation_type MoK\a
_diffrn_radiation_wavelength 0.71073
_diffrn_reflns_av_R_equivalents 0.0950
_diffrn_reflns_av_unetI/netI 0.1278
_diffrn_reflns_Laue_measured_fraction_full 0.983
_diffrn_reflns_Laue_measured_fraction_max 0.911
_diffrn_reflns_limit_h_max 10
_diffrn_reflns_limit_h_min -9
_diffrn_reflns_limit_k_max 18
_diffrn_reflns_limit_k_min -18
_diffrn_reflns_limit_l_max 9
_diffrn_reflns_limit_l_min -9
_diffrn_reflns_number 7986
_diffrn_reflns_point_group_measured_fraction_full 0.983
_diffrn_reflns_point_group_measured_fraction_max 0.911
_diffrn_reflns_theta_full 25.242
_diffrn_reflns_theta_max 28.961
_diffrn_reflns_theta_min 2.661
_exptl_absorpt_coefficient_mu 0.114
_exptl_absorpt_correction_type none
_exptl_crystal_colour colourless
_exptl_crystal_density_diffrn 1.466
_exptl_crystal_description needle
_exptl_crystal_F_000 352
_geom_special_details
;
 All esds (except the esd in the dihedral angle between two l.s. planes)
 are estimated using the full covariance matrix.  The cell esds are taken
 into account individually in the estimation of esds in distances, angles
 and torsion angles; correlations between esds in cell parameters are only
 used when they are defined by crystal symmetry.  An approximate (isotropic)
 treatment of cell esds is used for estimating esds involving l.s. planes.
;
_refine_diff_density_max 0.523
_refine_diff_density_min -0.428
_refine_diff_density_rms 0.115
_refine_ls_extinction_coef .
_refine_ls_extinction_method none
_refine_ls_goodness_of_fit_ref 0.836
_refine_ls_hydrogen_treatment mixed
_refine_ls_matrix_type full
_refine_ls_number_parameters 117
_refine_ls_number_reflns 1850
_refine_ls_number_restraints 2
_refine_ls_restrained_S_all 0.836
_refine_ls_R_factor_all 0.2139
_refine_ls_R_factor_gt 0.1258
_refine_ls_shift/su_max 0.001
_refine_ls_shift/su_mean 0.000
_refine_ls_structure_factor_coef Fsqd
_refine_ls_weighting_details 'w=1/[\s^2^(Fo^2^)+(0.2000P)^2^] where P=(Fo^2^+2Fc^2^)/3'
_refine_ls_weighting_scheme calc
_refine_ls_wR_factor_gt 0.2949
_refine_ls_wR_factor_ref 0.3351
_reflns_Friedel_coverage 0.000
_reflns_Friedel_fraction_full .
_reflns_Friedel_fraction_max .
_reflns_number_gt 554
_reflns_number_total 1850
_reflns_special_details
;
 Reflections were merged by SHELXL according to the crystal
 class for the calculation of statistics and refinement.

 _reflns_Friedel_fraction is defined as the number of unique
 Friedel pairs measured divided by the number that would be
 possible theoretically, ignoring centric projections and
 systematic absences.
;
_reflns_threshold_expression 'I > 2\s(I)'
_cod_data_source_file hmtpohid.cif
_cod_data_source_block hmtpohid
_cod_original_cell_volume 762.0(12)
_cod_original_sg_symbol_H-M 'P 21/c'
_cod_database_code 3500126
_shelx_shelxl_version_number 2019/2
_shelx_space_group_comment
;
The symmetry employed for this shelxl refinement is uniquely defined
by the following loop, which should always be used as a source of
symmetry information in preference to the above space-group names.
They are only intended as comments.
;

loop_
_space_group_symop_operation_xyz
'x, y, z'
'-x, y+1/2, -z+1/2'
'-x, -y, -z'
'x, -y-1/2, z-1/2'

loop_
_atom_site_label
_atom_site_type_symbol
_atom_site_fract_x
_atom_site_fract_y
_atom_site_fract_z
_atom_site_U_iso_or_equiv
_atom_site_adp_type
_atom_site_occupancy
_atom_site_site_symmetry_order
_atom_site_calc_flag
_atom_site_refinement_flags_posn
_atom_site_refinement_flags_adp
_atom_site_refinement_flags_occupancy
_atom_site_disorder_assembly
_atom_site_disorder_group
N1 N 0.1403(5) 0.2641(3) 0.1018(7) 0.0835(14) Uani 1 1 d . . . . .
C2 C 0.1923(7) 0.1775(3) 0.1343(9) 0.0878(17) Uani 1 1 d . . . . .
H2 H 0.109(4) 0.122(3) 0.1070(17) 0.105 Uiso 1 1 d R U . . .
N3 N 0.3600(5) 0.1643(3) 0.2042(7) 0.0818(14) Uani 1 1 d . . . . .
C3A C 0.4151(5) 0.2523(3) 0.2217(8) 0.0725(14) Uani 1 1 d . . . . .
N4 N 0.5722(4) 0.2832(3) 0.2863(6) 0.0778(13) Uani 1 1 d . . . . .
H4 H 0.655279 0.243599 0.322642 0.093 Uiso 1 1 d R U . . .
C5 C 0.6021(6) 0.3784(3) 0.2951(8) 0.0774(15) Uani 1 1 d . . . . .
C51 C 0.7812(6) 0.4060(4) 0.3718(9) 0.0979(19) Uani 1 1 d . . . . .
H51 H 0.815466 0.464533 0.311100 0.118 Uiso 1 1 d R U . . .
H52 H 0.864780 0.356864 0.342709 0.118 Uiso 1 1 d R U . . .
H53 H 0.780452 0.414732 0.511596 0.118 Uiso 1 1 d R U . . .
C6 C 0.4770(6) 0.4390(3) 0.2347(7) 0.0806(16) Uani 1 1 d . . . . .
H6 H 0.503376 0.503805 0.239151 0.097 Uiso 1 1 d R U . . .
C7 C 0.3068(6) 0.4112(3) 0.1642(8) 0.0812(16) Uani 1 1 d . . . . .
O7 O 0.1828(4) 0.4603(2) 0.1097(6) 0.1009(14) Uani 1 1 d . . . . .
N8 N 0.2882(4) 0.3138(2) 0.1638(6) 0.0722(12) Uani 1 1 d . . . . .
O1W O 0.8274(5) 0.1566(2) 0.3963(7) 0.0967(14) Uani 1 1 d D . . . .
H11W H 0.817(7) 0.0994(15) 0.387(8) 0.116 Uiso 1 1 d D U . . .
H12W H 0.927(4) 0.174(4) 0.427(9) 0.116 Uiso 1 1 d D U . . .

loop_
_atom_site_aniso_label
_atom_site_aniso_U_11
_atom_site_aniso_U_22
_atom_site_aniso_U_33
_atom_site_aniso_U_23
_atom_site_aniso_U_13
_atom_site_aniso_U_12
N1 0.057(2) 0.062(2) 0.130(4) 0.003(2) -0.011(2) 0.0002(18)
C2 0.073(3) 0.058(3) 0.131(5) -0.004(3) -0.006(3) 0.003(2)
N3 0.064(3) 0.057(2) 0.123(4) 0.0031(19) -0.008(2) -0.0024(17)
C3A 0.058(3) 0.054(3) 0.105(4) 0.002(2) -0.004(2) 0.001(2)
N4 0.048(2) 0.064(3) 0.120(4) 0.001(2) -0.0070(19) 0.0008(16)
C5 0.061(3) 0.059(3) 0.111(4) -0.001(2) -0.008(2) -0.009(2)
C51 0.069(3) 0.082(4) 0.139(5) -0.003(3) -0.022(3) -0.015(3)
C6 0.062(3) 0.059(3) 0.120(5) 0.001(2) -0.007(3) -0.007(2)
C7 0.064(3) 0.047(2) 0.131(5) 0.006(2) -0.006(3) -0.001(2)
O7 0.073(2) 0.063(2) 0.164(4) 0.0131(19) -0.021(2) 0.0121(16)
N8 0.051(2) 0.048(2) 0.117(4) 0.0033(18) -0.0104(19) 0.0031(16)
O1W 0.070(2) 0.066(2) 0.151(4) 0.003(2) -0.019(2) -0.0048(18)

loop_
_atom_type_symbol
_atom_type_description
_atom_type_scat_dispersion_real
_atom_type_scat_dispersion_imag
_atom_type_scat_source
C C 0.0033 0.0016 'International Tables Vol C Tables 4.2.6.8 and 6.1.1.4'
H H 0.0000 0.0000 'International Tables Vol C Tables 4.2.6.8 and 6.1.1.4'
N N 0.0061 0.0033 'International Tables Vol C Tables 4.2.6.8 and 6.1.1.4'
O O 0.0106 0.0060 'International Tables Vol C Tables 4.2.6.8 and 6.1.1.4'

loop_
_geom_angle_atom_site_label_1
_geom_angle_atom_site_label_2
_geom_angle_atom_site_label_3
_geom_angle
_geom_angle_site_symmetry_1
_geom_angle_site_symmetry_3
C2 N1 N8 101.2(4) . .
N1 C2 N3 117.6(5) . .
N1 C2 H2 121.3 . .
N3 C2 H2 121.2 . .
C3A N3 C2 100.9(4) . .
N3 C3A N4 128.2(4) . .
N3 C3A N8 111.6(4) . .
N4 C3A N8 120.2(4) . .
C3A N4 C5 119.0(4) . .
C3A N4 H4 120.5 . .
C5 N4 H4 120.4 . .
C6 C5 N4 120.6(4) . .
C6 C5 C51 124.5(5) . .
N4 C5 C51 115.0(4) . .
C5 C51 H51 109.5 . .
C5 C51 H52 109.5 . .
H51 C51 H52 109.5 . .
C5 C51 H53 109.5 . .
H51 C51 H53 109.5 . .
H52 C51 H53 109.5 . .
C5 C6 C7 123.5(4) . .
C5 C6 H6 118.2 . .
C7 C6 H6 118.3 . .
O7 C7 N8 119.5(4) . .
O7 C7 C6 128.8(4) . .
N8 C7 C6 111.7(4) . .
C3A N8 N1 108.7(3) . .
C3A N8 C7 125.0(4) . .
N1 N8 C7 126.3(4) . .
H11W O1W H12W 114(5) . .

loop_
_geom_bond_atom_site_label_1
_geom_bond_atom_site_label_2
_geom_bond_distance
_geom_bond_site_symmetry_2
N1 C2 1.319(6) .
N1 N8 1.388(5) .
C2 N3 1.364(6) .
C2 H2 1.03(5) .
N3 C3A 1.332(6) .
C3A N4 1.339(6) .
C3A N8 1.358(6) .
N4 C5 1.384(6) .
N4 H4 0.8800 .
C5 C6 1.345(6) .
C5 C51 1.499(6) .
C51 H51 0.9800 .
C51 H52 0.9800 .
C51 H53 0.9800 .
C6 C7 1.426(6) .
C6 H6 0.9500 .
C7 O7 1.226(5) .
C7 N8 1.403(6) .
O1W H11W 0.83(2) .
O1W H12W 0.82(2) .

loop_
_geom_hbond_atom_site_label_D
_geom_hbond_atom_site_label_H
_geom_hbond_atom_site_label_A
_geom_hbond_distance_DH
_geom_hbond_distance_HA
_geom_hbond_distance_DA
_geom_hbond_angle_DHA
_geom_hbond_site_symmetry_A
_geom_hbond_publ_flag
N4 H4 O1W 0.88 1.87 2.747(5) 178.2 . yes
O1W H11W O7 0.83(2) 1.99(2) 2.813(5) 173(5) 2_645 yes
O1W H12W N1 0.82(2) 2.17(3) 2.953(5) 159(6) 4_666 yes

_cod_database_fobs_code 3500126
